data_2232901
loop_
_publ_author_name
'Zhu, Xiao-Hong'
'Cheng, Xiao-Chun'

_publ_section_title
;
 Bis(1<i>H</i>-benzotriazole-4-sulfonato-\k^2^<i>N</i>^3^,<i>O</i>)(2,2'-bipyridyl-\k^2^<i>N</i>,<i>N</i>')cadmium
;
_journal_coeditor_code PV2474
_journal_issue 12
_journal_name_full 'Acta Crystallographica Section E'
_journal_page_first m1699
_journal_paper_doi 10.1107/S160053681104596X
_journal_volume 67
_journal_year 2011
_chemical_formula_iupac '[Cd (C6 H4 N3 O3 S)2 (C10 H8 N2)]'
_chemical_formula_moiety 'C22 H16 Cd N8 O6 S2'
_chemical_formula_sum 'C22 H16 Cd N8 O6 S2'
_chemical_formula_weight 664.95
_chemical_name_systematic
;
Bis(1<i>H</i>-benzotriazole-4-sulfonato-\k^2^<i>N</i>^3^,<i>O</i>)(2,2'-
bipyridyl-\k^2^<i>N</i>,<i>N</i>)cadmium
;
_space_group_IT_number 15
_symmetry_cell_setting monoclinic
_symmetry_space_group_name_Hall '-C 2yc'
_symmetry_space_group_name_H-M 'C 1 2/c 1'
_atom_sites_solution_hydrogens geom
_atom_sites_solution_primary direct
_atom_sites_solution_secondary difmap
_audit_creation_method SHELXL-97
_cell_angle_alpha 90.00
_cell_angle_beta 103.290(10)
_cell_angle_gamma 90.00
_cell_formula_units_Z 4
_cell_length_a 8.148(4)
_cell_length_b 17.207(7)
_cell_length_c 17.720(8)
_cell_measurement_reflns_used 6866
_cell_measurement_temperature 293(2)
_cell_measurement_theta_max 28.40
_cell_measurement_theta_min 2.36
_cell_volume 2417.9(19)
_computing_cell_refinement 'SAINT (Bruker, 2008)'
_computing_data_collection 'APEX2 (Bruker, 2008)'
_computing_data_reduction 'SAINT (Bruker, 2008)'
_computing_molecular_graphics 'DIAMOND (Brandenburg, 2000)'
_computing_publication_material 'SHELXTL (Sheldrick, 2008)'
_computing_structure_refinement 'SHELXL97 (Sheldrick, 2008)'
_computing_structure_solution 'SHELXS97 (Sheldrick, 2008)'
_diffrn_ambient_temperature 293(2)
_diffrn_measured_fraction_theta_full 0.995
_diffrn_measured_fraction_theta_max 0.995
_diffrn_measurement_device_type 'Bruker SMART APEXII CCD'
_diffrn_measurement_method 'phi and omega scans'
_diffrn_radiation_monochromator graphite
_diffrn_radiation_source 'fine-focus sealed tube'
_diffrn_radiation_type MoK\a
_diffrn_radiation_wavelength 0.71073
_diffrn_reflns_av_R_equivalents 0.0731
_diffrn_reflns_av_sigmaI/netI 0.0496
_diffrn_reflns_limit_h_max 10
_diffrn_reflns_limit_h_min -9
_diffrn_reflns_limit_k_max 22
_diffrn_reflns_limit_k_min -22
_diffrn_reflns_limit_l_max 17
_diffrn_reflns_limit_l_min -23
_diffrn_reflns_number 8519
_diffrn_reflns_theta_full 28.39
_diffrn_reflns_theta_max 28.39
_diffrn_reflns_theta_min 2.36
_diffrn_standards_number 0
_exptl_absorpt_coefficient_mu 1.135
_exptl_absorpt_correction_T_max 0.8049
_exptl_absorpt_correction_T_min 0.8049
_exptl_absorpt_correction_type multi-scan
_exptl_absorpt_process_details '(SADABS; Sheldrick, 1996)'
_exptl_crystal_colour colorless
_exptl_crystal_density_diffrn 1.827
_exptl_crystal_density_method 'not measured'
_exptl_crystal_description block
_exptl_crystal_F_000 1328
_exptl_crystal_size_max 0.20
_exptl_crystal_size_mid 0.20
_exptl_crystal_size_min 0.20
_refine_diff_density_max 0.815
_refine_diff_density_min -0.638
_refine_ls_extinction_method none
_refine_ls_goodness_of_fit_ref 1.053
_refine_ls_hydrogen_treatment constr
_refine_ls_matrix_type full
_refine_ls_number_parameters 177
_refine_ls_number_reflns 3009
_refine_ls_number_restraints 0
_refine_ls_restrained_S_all 1.053
_refine_ls_R_factor_all 0.0290
_refine_ls_R_factor_gt 0.0277
_refine_ls_shift/su_max 0.000
_refine_ls_shift/su_mean 0.000
_refine_ls_structure_factor_coef Fsqd
_refine_ls_weighting_details 'calc w=1/[\s^2^(Fo^2^)+(0.0361P)^2^+1.8012P] where P=(Fo^2^+2Fc^2^)/3'
_refine_ls_weighting_scheme calc
_refine_ls_wR_factor_gt 0.0741
_refine_ls_wR_factor_ref 0.0749
_reflns_number_gt 2866
_reflns_number_total 3009
_reflns_threshold_expression I>2sigma(I)
_cod_data_source_file pv2474.cif
_cod_data_source_block I
_cod_original_cell_volume 2417.8(19)
_cod_original_sg_symbol_H-M 'C 2/c'
_cod_database_code 2232901
_cod_database_fobs_code 2232901

loop_
_symmetry_equiv_pos_as_xyz
'x, y, z'
'-x, y, -z+1/2'
'x+1/2, y+1/2, z'
'-x+1/2, y+1/2, -z+1/2'
'-x, -y, -z'
'x, -y, z-1/2'
'-x+1/2, -y+1/2, -z'
'x+1/2, -y+1/2, z-1/2'

loop_
_atom_site_type_symbol
_atom_site_label
_atom_site_fract_x
_atom_site_fract_y
_atom_site_fract_z
_atom_site_U_iso_or_equiv
_atom_site_adp_type
_atom_site_calc_flag
_atom_site_refinement_flags
_atom_site_occupancy
_atom_site_symmetry_multiplicity
C C1 -0.0973(2) -0.10519(11) 0.06169(11) 0.0286(3) Uani d . 1 1
C C2 -0.1066(3) -0.15816(14) 0.00234(12) 0.0388(4) Uani d . 1 1
H H2 -0.2059 -0.1860 -0.0150 0.047 Uiso calc R 1 1
C C3 0.0298(3) -0.17160(14) -0.03310(13) 0.0449(5) Uani d . 1 1
H H3 0.0179 -0.2085 -0.0724 0.054 Uiso calc R 1 1
C C4 0.1784(3) -0.13203(14) -0.01131(12) 0.0400(5) Uani d . 1 1
H H4 0.2683 -0.1409 -0.0344 0.048 Uiso calc R 1 1
C C5 0.1872(2) -0.07701(12) 0.04815(11) 0.0297(4) Uani d . 1 1
C C6 0.0555(2) -0.06363(10) 0.08486(10) 0.0252(3) Uani d . 1 1
C C7 0.3344(3) 0.12261(16) 0.31089(13) 0.0445(5) Uani d . 1 1
H H7 0.3858 0.0742 0.3206 0.053 Uiso calc R 1 1
C C8 0.4326(4) 0.18893(19) 0.32763(15) 0.0573(7) Uani d . 1 1
H H8 0.5472 0.1855 0.3504 0.069 Uiso calc R 1 1
C C9 0.3560(4) 0.26011(18) 0.30959(19) 0.0681(9) Uani d . 1 1
H H9 0.4197 0.3055 0.3180 0.082 Uiso calc R 1 1
C C10 0.1860(4) 0.26376(15) 0.27930(18) 0.0601(7) Uani d . 1 1
H H10 0.1331 0.3116 0.2676 0.072 Uiso calc R 1 1
C C11 0.0927(3) 0.19536(12) 0.26615(11) 0.0376(4) Uani d . 1 1
Cd Cd1 0.0000 0.017130(9) 0.2500 0.02575(8) Uani d S 1 2
N N1 0.1089(2) -0.00941(9) 0.14217(10) 0.0281(3) Uani d . 1 1
N N2 0.2645(2) 0.01101(11) 0.14125(11) 0.0340(4) Uani d . 1 1
N N3 0.3117(2) -0.02916(11) 0.08527(10) 0.0329(3) Uani d . 1 1
H H3N 0.4172 -0.0247 0.0738 0.039 Uiso d R 1 1
N N4 0.1685(2) 0.12587(10) 0.28136(10) 0.0338(3) Uani d . 1 1
O O1 -0.18547(17) -0.07919(9) 0.19035(8) 0.0335(3) Uani d . 1 1
O O2 -0.3547(2) -0.02209(10) 0.07349(10) 0.0410(4) Uani d . 1 1
O O3 -0.3666(2) -0.16108(11) 0.09518(10) 0.0492(4) Uani d . 1 1
S S1 -0.26613(5) -0.09167(3) 0.10818(3) 0.02965(11) Uani d . 1 1

loop_
_atom_site_aniso_label
_atom_site_aniso_U_11
_atom_site_aniso_U_22
_atom_site_aniso_U_33
_atom_site_aniso_U_12
_atom_site_aniso_U_13
_atom_site_aniso_U_23
C1 0.0243(8) 0.0342(9) 0.0272(8) -0.0016(7) 0.0055(6) 0.0006(7)
C2 0.0396(11) 0.0449(11) 0.0311(9) -0.0085(9) 0.0066(8) -0.0059(8)
C3 0.0592(14) 0.0445(12) 0.0351(10) -0.0033(10) 0.0190(10) -0.0119(9)
C4 0.0450(11) 0.0463(11) 0.0340(10) 0.0051(9) 0.0200(9) -0.0028(9)
C5 0.0265(8) 0.0363(9) 0.0277(8) 0.0035(7) 0.0090(7) 0.0043(7)
C6 0.0231(8) 0.0290(8) 0.0239(7) 0.0021(6) 0.0062(6) 0.0020(6)
C7 0.0413(11) 0.0528(13) 0.0381(10) -0.0126(10) 0.0065(9) 0.0050(9)
C8 0.0529(15) 0.0773(19) 0.0404(12) -0.0292(14) 0.0078(11) -0.0097(12)
C9 0.082(2) 0.0547(17) 0.0692(18) -0.0351(15) 0.0195(16) -0.0240(14)
C10 0.082(2) 0.0328(11) 0.0678(17) -0.0149(12) 0.0225(15) -0.0123(11)
C11 0.0582(13) 0.0297(9) 0.0283(9) -0.0072(9) 0.0169(8) -0.0039(7)
Cd1 0.02654(11) 0.02444(11) 0.02832(11) 0.000 0.01050(7) 0.000
N1 0.0234(7) 0.0339(8) 0.0281(7) -0.0031(6) 0.0082(6) -0.0019(6)
N2 0.0260(8) 0.0460(10) 0.0319(8) -0.0047(6) 0.0104(6) -0.0015(7)
N3 0.0233(7) 0.0456(9) 0.0318(8) -0.0004(6) 0.0108(6) 0.0007(7)
N4 0.0384(8) 0.0337(8) 0.0301(7) -0.0077(7) 0.0094(6) 0.0010(6)
O1 0.0291(7) 0.0433(8) 0.0283(6) -0.0103(6) 0.0074(5) -0.0003(5)
O2 0.0244(7) 0.0578(11) 0.0427(8) 0.0073(6) 0.0117(6) 0.0099(7)
O3 0.0450(9) 0.0546(10) 0.0499(9) -0.0275(8) 0.0149(7) -0.0115(8)
S1 0.0219(2) 0.0385(2) 0.0286(2) -0.00741(16) 0.00572(16) -0.00111(17)

loop_
_atom_type_symbol
_atom_type_description
_atom_type_scat_dispersion_real
_atom_type_scat_dispersion_imag
_atom_type_scat_source
C C 0.0033 0.0016 'International Tables Vol C Tables 4.2.6.8 and 6.1.1.4'
Cd Cd -0.8075 1.2024 'International Tables Vol C Tables 4.2.6.8 and 6.1.1.4'
H H 0.0000 0.0000 'International Tables Vol C Tables 4.2.6.8 and 6.1.1.4'
N N 0.0061 0.0033 'International Tables Vol C Tables 4.2.6.8 and 6.1.1.4'
O O 0.0106 0.0060 'International Tables Vol C Tables 4.2.6.8 and 6.1.1.4'
S S 0.1246 0.1234 'International Tables Vol C Tables 4.2.6.8 and 6.1.1.4'

loop_
_geom_angle_atom_site_label_1
_geom_angle_atom_site_label_2
_geom_angle_atom_site_label_3
_geom_angle_site_symmetry_1
_geom_angle_site_symmetry_3
_geom_angle
C2 C1 C6 . . 116.48(18)
C2 C1 S1 . . 121.87(15)
C6 C1 S1 . . 121.63(14)
C1 C2 C3 . . 122.3(2)
C1 C2 H2 . . 118.8
C3 C2 H2 . . 118.8
C4 C3 C2 . . 121.9(2)
C4 C3 H3 . . 119.0
C2 C3 H3 . . 119.0
C3 C4 C5 . . 115.9(2)
C3 C4 H4 . . 122.0
C5 C4 H4 . . 122.0
N3 C5 C6 . . 104.12(17)
N3 C5 C4 . . 132.63(19)
C6 C5 C4 . . 123.20(18)
N1 C6 C5 . . 108.02(16)
N1 C6 C1 . . 131.83(17)
C5 C6 C1 . . 120.12(17)
N4 C7 C8 . . 122.2(3)
N4 C7 H7 . . 118.9
C8 C7 H7 . . 118.9
C9 C8 C7 . . 118.3(3)
C9 C8 H8 . . 120.9
C7 C8 H8 . . 120.9
C10 C9 C8 . . 119.7(2)
C10 C9 H9 . . 120.1
C8 C9 H9 . . 120.1
C9 C10 C11 . . 119.5(3)
C9 C10 H10 . . 120.3
C11 C10 H10 . . 120.3
N4 C11 C10 . . 120.7(2)
N4 C11 C11 . 2 117.13(12)
C10 C11 C11 . 2 122.13(17)
N4 Cd1 N4 . 2 71.91(10)
N4 Cd1 O1 . . 166.80(5)
N4 Cd1 O1 2 . 100.35(7)
N4 Cd1 O1 . 2 100.35(7)
N4 Cd1 O1 2 2 166.80(5)
O1 Cd1 O1 . 2 89.15(8)
N4 Cd1 N1 . . 92.23(6)
N4 Cd1 N1 2 . 106.18(6)
O1 Cd1 N1 . . 79.50(6)
O1 Cd1 N1 2 . 84.43(6)
N4 Cd1 N1 . 2 106.18(6)
N4 Cd1 N1 2 2 92.23(6)
O1 Cd1 N1 . 2 84.43(6)
O1 Cd1 N1 2 2 79.50(6)
N1 Cd1 N1 . 2 157.38(8)
N2 N1 C6 . . 108.28(16)
N2 N1 Cd1 . . 120.41(13)
C6 N1 Cd1 . . 128.60(12)
N1 N2 N3 . . 108.25(16)
N2 N3 C5 . . 111.32(17)
N2 N3 H3N . . 123.9
C5 N3 H3N . . 124.8
C7 N4 C11 . . 119.6(2)
C7 N4 Cd1 . . 123.54(16)
C11 N4 Cd1 . . 116.87(15)
S1 O1 Cd1 . . 130.56(8)
O3 S1 O2 . . 113.99(11)
O3 S1 O1 . . 112.90(10)
O2 S1 O1 . . 111.29(10)
O3 S1 C1 . . 106.89(10)
O2 S1 C1 . . 105.86(9)
O1 S1 C1 . . 105.16(9)

loop_
_geom_bond_atom_site_label_1
_geom_bond_atom_site_label_2
_geom_bond_site_symmetry_2
_geom_bond_distance
C1 C2 . 1.381(3)
C1 C6 . 1.412(2)
C1 S1 . 1.774(2)
C2 C3 . 1.415(3)
C2 H2 . 0.9300
C3 C4 . 1.365(3)
C3 H3 . 0.9300
C4 C5 . 1.406(3)
C4 H4 . 0.9300
C5 N3 . 1.354(3)
C5 C6 . 1.397(3)
C6 N1 . 1.374(2)
C7 N4 . 1.334(3)
C7 C8 . 1.386(3)
C7 H7 . 0.9300
C8 C9 . 1.378(5)
C8 H8 . 0.9300
C9 C10 . 1.367(5)
C9 H9 . 0.9300
C10 C11 . 1.391(3)
C10 H10 . 0.9300
C11 N4 . 1.344(3)
C11 C11 2 1.487(5)
Cd1 N4 . 2.3114(18)
Cd1 N4 2 2.3114(18)
Cd1 O1 . 2.3267(15)
Cd1 O1 2 2.3267(15)
Cd1 N1 . 2.3293(19)
Cd1 N1 2 2.3293(19)
N1 N2 . 1.319(2)
N2 N3 . 1.336(3)
N3 H3N . 0.9310
O1 S1 . 1.4690(15)
O2 S1 . 1.4587(17)
O3 S1 . 1.4363(16)

loop_
_geom_hbond_atom_site_label_D
_geom_hbond_atom_site_label_H
_geom_hbond_atom_site_label_A
_geom_hbond_site_symmetry_A
_geom_hbond_distance_DH
_geom_hbond_distance_HA
_geom_hbond_distance_DA
_geom_hbond_angle_DHA
N3 H3N O2 1_655 0.93 1.86 2.776(3) 167.0
C3 H3 O3 7_445 0.93 2.55 3.255(3) 133.0
C7 H7 O2 2_555 0.93 2.56 3.204(3) 127.0

loop_
_geom_torsion_atom_site_label_1
_geom_torsion_atom_site_label_2
_geom_torsion_atom_site_label_3
_geom_torsion_atom_site_label_4
_geom_torsion_site_symmetry_1
_geom_torsion_site_symmetry_4
_geom_torsion
C6 C1 C2 C3 . . 1.0(3)
S1 C1 C2 C3 . . -177.47(18)
C1 C2 C3 C4 . . -0.9(4)
C2 C3 C4 C5 . . -0.3(3)
C3 C4 C5 N3 . . 178.3(2)
C3 C4 C5 C6 . . 1.4(3)
N3 C5 C6 N1 . . -0.6(2)
C4 C5 C6 N1 . . 177.08(18)
N3 C5 C6 C1 . . -179.00(16)
C4 C5 C6 C1 . . -1.3(3)
C2 C1 C6 N1 . . -177.84(19)
S1 C1 C6 N1 . . 0.6(3)
C2 C1 C6 C5 . . 0.1(3)
S1 C1 C6 C5 . . 178.54(14)
N4 C7 C8 C9 . . -3.0(4)
C7 C8 C9 C10 . . 2.9(5)
C8 C9 C10 C11 . . -0.8(5)
C9 C10 C11 N4 . . -1.4(4)
C9 C10 C11 C11 . 2 179.6(3)
C5 C6 N1 N2 . . 0.7(2)
C1 C6 N1 N2 . . 178.77(19)
C5 C6 N1 Cd1 . . -160.36(13)
C1 C6 N1 Cd1 . . 17.7(3)
N4 Cd1 N1 N2 . . 29.31(15)
N4 Cd1 N1 N2 2 . 101.12(15)
O1 Cd1 N1 N2 . . -161.04(16)
O1 Cd1 N1 N2 2 . -70.88(15)
N1 Cd1 N1 N2 2 . -115.61(15)
N4 Cd1 N1 C6 . . -171.67(16)
N4 Cd1 N1 C6 2 . -99.86(16)
O1 Cd1 N1 C6 . . -2.02(15)
O1 Cd1 N1 C6 2 . 88.15(16)
N1 Cd1 N1 C6 2 . 43.42(15)
C6 N1 N2 N3 . . -0.4(2)
Cd1 N1 N2 N3 . . 162.45(12)
N1 N2 N3 C5 . . 0.0(2)
C6 C5 N3 N2 . . 0.4(2)
C4 C5 N3 N2 . . -177.0(2)
C8 C7 N4 C11 . . 0.8(3)
C8 C7 N4 Cd1 . . 178.65(18)
C10 C11 N4 C7 . . 1.4(3)
C11 C11 N4 C7 2 . -179.5(2)
C10 C11 N4 Cd1 . . -176.55(19)
C11 C11 N4 Cd1 2 . 2.5(3)
N4 Cd1 N4 C7 2 . -178.8(2)
O1 Cd1 N4 C7 . . -123.2(3)
O1 Cd1 N4 C7 2 . 12.25(18)
N1 Cd1 N4 C7 . . -72.49(17)
N1 Cd1 N4 C7 2 . 94.20(17)
N4 Cd1 N4 C11 2 . -0.92(11)
O1 Cd1 N4 C11 . . 54.7(3)
O1 Cd1 N4 C11 2 . -169.89(14)
N1 Cd1 N4 C11 . . 105.37(15)
N1 Cd1 N4 C11 2 . -87.93(15)
N4 Cd1 O1 S1 . . 9.9(3)
N4 Cd1 O1 S1 2 . 62.73(12)
O1 Cd1 O1 S1 2 . -126.49(14)
N1 Cd1 O1 S1 . . -41.99(12)
N1 Cd1 O1 S1 2 . 153.99(12)
Cd1 O1 S1 O3 . . 176.99(11)
Cd1 O1 S1 O2 . . -53.35(14)
Cd1 O1 S1 C1 . . 60.81(13)
C2 C1 S1 O3 . . 21.9(2)
C6 C1 S1 O3 . . -156.48(16)
C2 C1 S1 O2 . . -99.96(19)
C6 C1 S1 O2 . . 81.66(17)
C2 C1 S1 O1 . . 142.14(17)
C6 C1 S1 O1 . . -36.25(18)
